data_7121423
loop_
_publ_author_name
'Shin, Jong Won'
'Jeong, Ah Rim'
'Jeoung, Sungeun'
'Moon, Hoi Ri'
'Komatsumaru, Yuki'
'Hayami, Shinya'
'Moon, Dohyun'
'Min, Kil Sik'

_publ_section_title
;
 Three-dimensional iron(ii) porous coordination polymer exhibiting carbon
 dioxide-dependent spin crossover.
;
_journal_issue 34
_journal_name_full 'Chemical communications (Cambridge, England)'
_journal_page_first 4262
_journal_page_last 4265
_journal_paper_doi 10.1039/c8cc00678d
_journal_volume 54
_journal_year 2018
_chemical_formula_sum 'C23 H32 B2 Fe N8 O4'
_chemical_formula_weight 562.03
_space_group_crystal_system tetragonal
_space_group_IT_number 120
_space_group_name_Hall 'I -4 -2c'
_space_group_name_H-M_alt 'I -4 c 2'
_symmetry_space_group_name_Hall 'I -4 -2c'
_symmetry_space_group_name_H-M 'I -4 c 2'
_atom_sites_solution_hydrogens geom
_audit_creation_method SHELXL-2013
_audit_update_record
;
2017-07-27 deposited with the CCDC.
2018-03-20 downloaded from the CCDC.
;
_cell_angle_alpha 90
_cell_angle_beta 90
_cell_angle_gamma 90
_cell_formula_units_Z 16
_cell_length_a 21.983(3)
_cell_length_b 21.983(3)
_cell_length_c 28.972(6)
_cell_measurement_reflns_used 8873
_cell_measurement_temperature 298(2)
_cell_measurement_theta_max 29.59
_cell_measurement_theta_min 0.46
_cell_volume 14001(4)
_computing_cell_refinement HKL3000
_computing_data_collection 'PAL ADSC Quantum-210 ADX Program'
_computing_data_reduction HKL3000
_computing_molecular_graphics ORTEP
_computing_publication_material WINGX
_computing_structure_refinement 'SHELXL-2013 (Sheldrick, 2013)'
_computing_structure_solution 'SHELXS-2013 (Sheldrick, 2013)'
_diffrn_ambient_temperature 298(2)
_diffrn_measured_fraction_theta_full 0.998
_diffrn_measured_fraction_theta_max 0.998
_diffrn_measurement_device_type 'ADSC Q210 CCD area detector'
_diffrn_measurement_method 'omega scan'
_diffrn_radiation_type synchrotron
_diffrn_radiation_wavelength 0.800
_diffrn_reflns_av_R_equivalents 0.0594
_diffrn_reflns_av_unetI/netI 0.0373
_diffrn_reflns_Laue_measured_fraction_full 0.998
_diffrn_reflns_Laue_measured_fraction_max 0.998
_diffrn_reflns_limit_h_max 27
_diffrn_reflns_limit_h_min -27
_diffrn_reflns_limit_k_max 27
_diffrn_reflns_limit_k_min -27
_diffrn_reflns_limit_l_max 35
_diffrn_reflns_limit_l_min -35
_diffrn_reflns_number 46255
_diffrn_reflns_point_group_measured_fraction_full 0.999
_diffrn_reflns_point_group_measured_fraction_max 0.998
_diffrn_reflns_theta_full 28.685
_diffrn_reflns_theta_max 29.615
_diffrn_reflns_theta_min 1.582
_diffrn_source 'PLSII 2D bending magnet'
_exptl_absorpt_coefficient_mu 0.644
_exptl_absorpt_correction_T_max 0.950
_exptl_absorpt_correction_T_min 0.950
_exptl_absorpt_correction_type empirical
_exptl_absorpt_process_details 'HKL3000 Scalepack'
_exptl_crystal_colour yellow
_exptl_crystal_density_diffrn 1.067
_exptl_crystal_description cubic
_exptl_crystal_F_000 4704
_exptl_crystal_size_max 0.080
_exptl_crystal_size_mid 0.080
_exptl_crystal_size_min 0.080
_platon_squeeze_details
;
;
_refine_diff_density_max 0.985
_refine_diff_density_min -1.166
_refine_diff_density_rms 0.111
_refine_ls_abs_structure_details
;
 Flack x determined using 1930 quotients [(I+)-(I-)]/[(I+)+(I-)]
 (Parsons and Flack (2004), Acta Cryst. A60, s61).
;
_refine_ls_abs_structure_Flack 0.498(8)
_refine_ls_extinction_method none
_refine_ls_goodness_of_fit_ref 1.001
_refine_ls_hydrogen_treatment constr
_refine_ls_matrix_type full
_refine_ls_number_parameters 309
_refine_ls_number_reflns 6913
_refine_ls_number_restraints 0
_refine_ls_restrained_S_all 1.001
_refine_ls_R_factor_all 0.0987
_refine_ls_R_factor_gt 0.0792
_refine_ls_shift/su_max 0.000
_refine_ls_shift/su_mean 0.000
_refine_ls_structure_factor_coef Fsqd
_refine_ls_weighting_details
;
 w=1/[\s^2^(Fo^2^)+(0.1914P)^2^]
 where P=(Fo^2^+2Fc^2^)/3
;
_refine_ls_weighting_scheme calc
_refine_ls_wR_factor_gt 0.2306
_refine_ls_wR_factor_ref 0.2490
_reflns_Friedel_coverage 0.885
_reflns_Friedel_fraction_full 1.000
_reflns_Friedel_fraction_max 0.999
_reflns_number_gt 4871
_reflns_number_total 6913
_reflns_threshold_expression 'I > 2\s(I)'
_cod_data_source_file c8cc00678d2.cif
_cod_data_source_block shelxl
_cod_depositor_comments 'Adding full bibliography for 7121418--7121423.cif.'
_cod_original_cell_volume 14000(5)
_cod_database_code 7121423
_shelx_space_group_comment
;
The symmetry employed for this shelxl refinement is uniquely defined
by the following loop, which should always be used as a source of
symmetry information in preference to the above space-group names.
They are only intended as comments.
;
_shelx_estimated_absorpt_t_min 0.950
_shelx_estimated_absorpt_t_max 0.950
_shelxl_version_number 2013-2

loop_
_space_group_symop_operation_xyz
'x, y, z'
'-x, -y, z'
'y, -x, -z'
'-y, x, -z'
'x, -y, z+1/2'
'-x, y, z+1/2'
'y, x, -z+1/2'
'-y, -x, -z+1/2'
'x+1/2, y+1/2, z+1/2'
'-x+1/2, -y+1/2, z+1/2'
'y+1/2, -x+1/2, -z+1/2'
'-y+1/2, x+1/2, -z+1/2'
'x+1/2, -y+1/2, z+1'
'-x+1/2, y+1/2, z+1'
'y+1/2, x+1/2, -z+1'
'-y+1/2, -x+1/2, -z+1'

loop_
_atom_site_label
_atom_site_type_symbol
_atom_site_fract_x
_atom_site_fract_y
_atom_site_fract_z
_atom_site_U_iso_or_equiv
_atom_site_adp_type
_atom_site_occupancy
_atom_site_site_symmetry_order
_atom_site_calc_flag
_atom_site_refinement_flags_posn
_atom_site_refinement_flags_adp
_atom_site_refinement_flags_occupancy
Fe1 Fe 0.00023(4) 0.25420(3) 0.12387(2) 0.0313(3) Uani 1 1 d . . .
N1 N 0.0196(3) 0.2429(3) 0.04931(17) 0.0424(14) Uani 1 1 d . . .
N2 N 0.0704(2) 0.2194(2) -0.08950(15) 0.0358(12) Uani 1 1 d . . .
N3 N 0.1940(3) 0.0779(3) -0.11668(18) 0.0443(14) Uani 1 1 d . . .
N4 N 0.1827(3) 0.4206(2) -0.13074(18) 0.0403(12) Uani 1 1 d . . .
N5 N 0.0685(3) 0.2728(2) -0.16183(15) 0.0388(13) Uani 1 1 d . . .
N6 N 0.0214(3) 0.2626(3) -0.30171(16) 0.0390(13) Uani 1 1 d . . .
C1 C 0.0455(3) 0.1799(3) -0.0137(2) 0.0468(16) Uani 1 1 d . . .
H1 H 0.0509 0.1406 -0.0246 0.056 Uiso 1 1 calc R U .
C2 C 0.0304(3) 0.1892(3) 0.0315(2) 0.0430(16) Uani 1 1 d . . .
H2 H 0.0277 0.1554 0.0507 0.052 Uiso 1 1 calc R U .
C3 C 0.0254(4) 0.2913(3) 0.0202(2) 0.0463(17) Uani 1 1 d . . .
H3 H 0.0182 0.3300 0.0318 0.056 Uiso 1 1 calc R U .
C4 C 0.0415(3) 0.2854(3) -0.0256(2) 0.0462(16) Uani 1 1 d . . .
H4 H 0.0446 0.3196 -0.0444 0.055 Uiso 1 1 calc R U .
C5 C 0.0527(3) 0.2285(3) -0.04312(19) 0.0351(14) Uani 1 1 d . . .
C6 C 0.1099(3) 0.1722(3) -0.10005(19) 0.0360(14) Uani 1 1 d . . .
C7 C 0.1051(3) 0.1344(3) -0.1382(2) 0.0470(16) Uani 1 1 d . . .
H7 H 0.0741 0.1410 -0.1594 0.056 Uiso 1 1 calc R U .
C8 C 0.1443(3) 0.0886(3) -0.1451(2) 0.0464(17) Uani 1 1 d . . .
H8 H 0.1379 0.0627 -0.1700 0.056 Uiso 1 1 calc R U .
C9 C 0.2001(3) 0.1164(3) -0.0818(2) 0.0471(16) Uani 1 1 d . . .
H9 H 0.2334 0.1111 -0.0624 0.057 Uiso 1 1 calc R U .
C10 C 0.1617(3) 0.1629(3) -0.0721(2) 0.0469(16) Uani 1 1 d . . .
H10 H 0.1694 0.1885 -0.0472 0.056 Uiso 1 1 calc R U .
C11 C 0.0315(3) 0.2450(3) -0.1261(2) 0.0383(13) Uani 1 1 d . . .
H11A H 0.0068 0.2130 -0.1395 0.046 Uiso 1 1 calc R U .
H11B H 0.0045 0.2753 -0.1130 0.046 Uiso 1 1 calc R U .
C12 C 0.1647(4) 0.3147(4) -0.1333(4) 0.077(3) Uani 1 1 d . . .
H12 H 0.1801 0.2756 -0.1293 0.092 Uiso 1 1 calc R U .
C13 C 0.1998(4) 0.3648(3) -0.1232(4) 0.078(3) Uani 1 1 d . . .
H13 H 0.2380 0.3583 -0.1102 0.093 Uiso 1 1 calc R U .
C14 C 0.1269(4) 0.4288(4) -0.1455(4) 0.072(3) Uani 1 1 d . . .
H14 H 0.1126 0.4682 -0.1495 0.086 Uiso 1 1 calc R U .
C15 C 0.0885(4) 0.3803(4) -0.1552(4) 0.082(3) Uani 1 1 d . . .
H15 H 0.0494 0.3878 -0.1660 0.098 Uiso 1 1 calc R U .
C16 C 0.1071(3) 0.3229(3) -0.14924(19) 0.0374(14) Uani 1 1 d . . .
C17 C 0.0515(3) 0.2698(3) -0.20845(17) 0.0323(13) Uani 1 1 d . . .
C18 C 0.0881(3) 0.2914(4) -0.2423(2) 0.056(2) Uani 1 1 d . . .
H18 H 0.1250 0.3095 -0.2346 0.067 Uiso 1 1 calc R U .
C19 C 0.0716(4) 0.2870(4) -0.2873(2) 0.054(2) Uani 1 1 d . . .
H19 H 0.0981 0.3026 -0.3094 0.065 Uiso 1 1 calc R U .
C20 C -0.0151(4) 0.2411(4) -0.2691(2) 0.055(2) Uani 1 1 d . . .
H20 H -0.0511 0.2225 -0.2784 0.066 Uiso 1 1 calc R U .
C21 C -0.0035(3) 0.2443(4) -0.2227(2) 0.056(2) Uani 1 1 d . . .
H21 H -0.0314 0.2298 -0.2013 0.068 Uiso 1 1 calc R U .
B1 B -0.1292(13) 0.4308(12) 0.1071(9) 0.196(8) Uiso 1 1 d . . .
H1A H -0.1587 0.4251 0.1311 0.294 Uiso 1 1 calc R U .
H1B H -0.1497 0.4363 0.0781 0.294 Uiso 1 1 calc R U .
H1C H -0.1052 0.4662 0.1138 0.294 Uiso 1 1 calc R U .
B2 B 0.1310(11) 0.0814(13) 0.1303(9) 0.196(8) Uiso 1 1 d . . .
H2A H 0.1414 0.0809 0.0981 0.294 Uiso 1 1 calc R U .
H2B H 0.1129 0.0432 0.1386 0.294 Uiso 1 1 calc R U .
H2C H 0.1672 0.0877 0.1483 0.294 Uiso 1 1 calc R U .
N7 N -0.0564(3) 0.3299(3) 0.10813(18) 0.0415(13) Uani 1 1 d . . .
N8 N 0.0566(3) 0.1778(3) 0.13826(19) 0.0512(15) Uani 1 1 d . . .
C22 C -0.0851(4) 0.3714(4) 0.1042(3) 0.070(2) Uani 1 1 d . . .
C23 C 0.0850(5) 0.1340(4) 0.1398(3) 0.076(3) Uani 1 1 d . . .
O1 O 0.3288(7) 0.2767(7) -0.0639(5) 0.200 Uiso 1 1 d . U .
O2 O 0.2261(6) 0.3390(8) -0.3661(6) 0.200 Uiso 1 1 d . U .
O3 O -0.1933(7) 0.3067(7) 0.0000 0.200 Uiso 1 2 d S U P
O4 O 0.0000 0.0000 0.0348(6) 0.200 Uiso 1 2 d S U P
O5 O 0.2978(8) 0.2641(6) -0.2173(5) 0.200 Uiso 1 1 d . U .

loop_
_atom_site_aniso_label
_atom_site_aniso_U_11
_atom_site_aniso_U_22
_atom_site_aniso_U_33
_atom_site_aniso_U_23
_atom_site_aniso_U_13
_atom_site_aniso_U_12
Fe1 0.0373(5) 0.0384(5) 0.0183(5) -0.0028(3) 0.0009(3) 0.0012(3)
N1 0.052(3) 0.054(4) 0.021(2) -0.002(2) 0.005(2) 0.000(3)
N2 0.040(3) 0.051(3) 0.017(2) 0.000(2) 0.0035(19) 0.008(2)
N3 0.047(3) 0.054(3) 0.031(3) -0.006(2) -0.003(2) 0.010(3)
N4 0.047(3) 0.038(3) 0.035(3) 0.001(2) -0.012(2) -0.005(2)
N5 0.054(3) 0.049(3) 0.014(2) 0.001(2) -0.006(2) -0.010(3)
N6 0.044(3) 0.056(3) 0.017(2) -0.009(2) 0.001(2) -0.005(3)
C1 0.077(5) 0.036(3) 0.027(3) 0.000(3) 0.008(3) 0.004(3)
C2 0.066(4) 0.039(4) 0.023(3) 0.000(2) 0.007(3) -0.003(3)
C3 0.081(5) 0.035(3) 0.024(3) 0.000(3) 0.009(3) 0.011(3)
C4 0.068(5) 0.045(4) 0.026(3) 0.002(3) 0.007(3) 0.011(3)
C5 0.041(3) 0.043(4) 0.021(3) -0.009(2) 0.000(2) 0.003(3)
C6 0.047(4) 0.036(3) 0.026(3) 0.002(2) -0.001(2) 0.001(3)
C7 0.054(4) 0.060(4) 0.027(3) -0.005(3) -0.007(3) 0.007(3)
C8 0.061(4) 0.045(4) 0.033(3) -0.009(3) -0.006(3) 0.026(3)
C9 0.054(4) 0.056(4) 0.031(3) -0.011(3) -0.003(3) 0.014(3)
C10 0.051(4) 0.058(4) 0.032(3) -0.011(3) -0.011(3) 0.009(3)
C11 0.047(4) 0.046(4) 0.022(3) 0.005(2) -0.003(3) 0.004(3)
C12 0.071(6) 0.043(4) 0.115(8) 0.023(5) -0.031(5) -0.011(4)
C13 0.055(5) 0.046(4) 0.132(8) 0.025(5) -0.041(5) -0.011(4)
C14 0.046(4) 0.051(5) 0.118(8) -0.011(5) -0.015(5) -0.008(4)
C15 0.055(5) 0.038(4) 0.152(10) -0.018(5) -0.034(6) 0.010(4)
C16 0.041(3) 0.049(4) 0.023(3) -0.004(2) -0.004(2) -0.006(3)
C17 0.047(4) 0.033(3) 0.017(3) 0.000(2) -0.006(2) -0.001(3)
C18 0.053(4) 0.090(6) 0.026(3) -0.002(3) -0.004(3) -0.025(4)
C19 0.065(5) 0.082(5) 0.016(3) -0.001(3) 0.002(3) -0.027(4)
C20 0.051(4) 0.093(6) 0.020(3) -0.008(3) -0.003(3) -0.029(4)
C21 0.047(5) 0.095(7) 0.027(3) 0.015(3) -0.002(3) -0.021(4)
N7 0.040(3) 0.047(3) 0.038(3) -0.002(2) 0.001(2) 0.001(3)
N8 0.069(4) 0.050(4) 0.035(3) 0.002(3) 0.007(3) 0.010(3)
C22 0.059(5) 0.066(6) 0.087(7) -0.007(5) -0.007(5) 0.014(5)
C23 0.090(7) 0.065(6) 0.073(6) -0.003(5) -0.008(5) 0.029(5)

loop_
_atom_type_symbol
_atom_type_description
_atom_type_scat_dispersion_real
_atom_type_scat_dispersion_imag
_atom_type_scat_source
C C 0.0048 0.0021 'International Tables Vol C Tables 4.2.6.8 and 6.1.1.4'
H H 0.0000 0.0000 'International Tables Vol C Tables 4.2.6.8 and 6.1.1.4'
B B 0.0021 0.0009 'International Tables Vol C Tables 4.2.6.8 and 6.1.1.4'
N N 0.0087 0.0042 'International Tables Vol C Tables 4.2.6.8 and 6.1.1.4'
Fe Fe 0.3685 1.0547 'International Tables Vol C Tables 4.2.6.8 and 6.1.1.4'
O O 0.0151 0.0080 'International Tables Vol C Tables 4.2.6.8 and 6.1.1.4'

loop_
_geom_angle_atom_site_label_1
_geom_angle_atom_site_label_2
_geom_angle_atom_site_label_3
_geom_angle
_geom_angle_site_symmetry_1
_geom_angle_site_symmetry_3
N7 Fe1 N8 178.9(2) . .
N7 Fe1 N3 89.6(2) . 4
N8 Fe1 N3 90.0(2) . 4
N7 Fe1 N1 89.5(2) . .
N8 Fe1 N1 89.5(2) . .
N3 Fe1 N1 89.5(2) 4 .
N7 Fe1 N6 91.0(2) . 6
N8 Fe1 N6 90.0(2) . 6
N3 Fe1 N6 88.5(2) 4 6
N1 Fe1 N6 177.9(3) . 6
N7 Fe1 N4 89.4(2) . 16_554
N8 Fe1 N4 91.1(2) . 16_554
N3 Fe1 N4 179.0(2) 4 16_554
N1 Fe1 N4 90.4(2) . 16_554
N6 Fe1 N4 91.6(2) 6 16_554
C2 N1 C3 116.2(5) . .
C2 N1 Fe1 121.3(4) . .
C3 N1 Fe1 122.3(4) . .
C6 N2 C5 119.2(5) . .
C6 N2 C11 119.3(5) . .
C5 N2 C11 118.1(5) . .
C9 N3 C8 115.1(6) . .
C9 N3 Fe1 121.0(5) . 3
C8 N3 Fe1 123.7(4) . 3
C13 N4 C14 116.9(6) . .
C13 N4 Fe1 122.7(5) . 16_554
C14 N4 Fe1 120.3(5) . 16_554
C17 N5 C16 115.9(5) . .
C17 N5 C11 121.2(5) . .
C16 N5 C11 118.2(5) . .
C19 N6 C20 115.8(5) . .
C19 N6 Fe1 122.0(4) . 6_554
C20 N6 Fe1 122.1(5) . 6_554
C2 C1 C5 120.4(6) . .
C2 C1 H1 119.8 . .
C5 C1 H1 119.8 . .
N1 C2 C1 123.8(6) . .
N1 C2 H2 118.1 . .
C1 C2 H2 118.1 . .
N1 C3 C4 123.2(6) . .
N1 C3 H3 118.4 . .
C4 C3 H3 118.4 . .
C5 C4 C3 119.1(6) . .
C5 C4 H4 120.5 . .
C3 C4 H4 120.5 . .
C4 C5 C1 117.3(5) . .
C4 C5 N2 122.0(6) . .
C1 C5 N2 120.7(5) . .
N2 C6 C7 125.2(6) . .
N2 C6 C10 119.1(5) . .
C7 C6 C10 115.6(6) . .
C8 C7 C6 121.3(6) . .
C8 C7 H7 119.3 . .
C6 C7 H7 119.3 . .
C7 C8 N3 123.0(6) . .
C7 C8 H8 118.5 . .
N3 C8 H8 118.5 . .
N3 C9 C10 125.2(6) . .
N3 C9 H9 117.4 . .
C10 C9 H9 117.4 . .
C9 C10 C6 119.5(6) . .
C9 C10 H10 120.3 . .
C6 C10 H10 120.3 . .
N5 C11 N2 110.5(5) . .
N5 C11 H11A 109.6 . .
N2 C11 H11A 109.6 . .
N5 C11 H11B 109.6 . .
N2 C11 H11B 109.6 . .
H11A C11 H11B 108.1 . .
C16 C12 C13 119.2(7) . .
C16 C12 H12 120.4 . .
C13 C12 H12 120.4 . .
N4 C13 C12 123.8(7) . .
N4 C13 H13 118.1 . .
C12 C13 H13 118.1 . .
N4 C14 C15 122.1(8) . .
N4 C14 H14 119.0 . .
C15 C14 H14 119.0 . .
C16 C15 C14 120.8(8) . .
C16 C15 H15 119.6 . .
C14 C15 H15 119.6 . .
C15 C16 C12 117.0(7) . .
C15 C16 N5 120.7(6) . .
C12 C16 N5 122.2(6) . .
C18 C17 C21 116.2(5) . .
C18 C17 N5 121.5(6) . .
C21 C17 N5 122.3(6) . .
C17 C18 C19 120.7(7) . .
C17 C18 H18 119.7 . .
C19 C18 H18 119.7 . .
N6 C19 C18 124.6(6) . .
N6 C19 H19 117.7 . .
C18 C19 H19 117.7 . .
N6 C20 C21 124.5(7) . .
N6 C20 H20 117.8 . .
C21 C20 H20 117.8 . .
C20 C21 C17 118.3(6) . .
C20 C21 H21 120.8 . .
C17 C21 H21 120.8 . .
C22 B1 H1A 109.5 . .
C22 B1 H1B 109.5 . .
H1A B1 H1B 109.5 . .
C22 B1 H1C 109.5 . .
H1A B1 H1C 109.5 . .
H1B B1 H1C 109.5 . .
C23 B2 H2A 109.5 . .
C23 B2 H2B 109.5 . .
H2A B2 H2B 109.5 . .
C23 B2 H2C 109.5 . .
H2A B2 H2C 109.5 . .
H2B B2 H2C 109.5 . .
C22 N7 Fe1 173.1(6) . .
C23 N8 Fe1 170.3(7) . .
N7 C22 B1 171.0(14) . .
N8 C23 B2 165.1(14) . .

loop_
_geom_bond_atom_site_label_1
_geom_bond_atom_site_label_2
_geom_bond_distance
_geom_bond_site_symmetry_2
Fe1 N7 2.128(6) .
Fe1 N8 2.129(6) .
Fe1 N3 2.179(6) 4
Fe1 N1 2.216(5) .
Fe1 N6 2.216(5) 6
Fe1 N4 2.233(5) 16_554
N1 C2 1.311(9) .
N1 C3 1.362(8) .
N2 C6 1.387(8) .
N2 C5 1.414(7) .
N2 C11 1.474(8) .
N3 C9 1.325(8) .
N3 C8 1.388(9) .
N3 Fe1 2.179(6) 3
N4 C13 1.303(9) .
N4 C14 1.312(10) .
N4 Fe1 2.233(5) 16_554
N5 C17 1.403(7) .
N5 C16 1.438(8) .
N5 C11 1.449(8) .
N6 C19 1.294(9) .
N6 C20 1.326(10) .
N6 Fe1 2.216(5) 6_554
C1 C2 1.364(8) .
C1 C5 1.376(9) .
C1 H1 0.9300 .
C2 H2 0.9300 .
C3 C4 1.380(8) .
C3 H3 0.9300 .
C4 C5 1.372(9) .
C4 H4 0.9300 .
C6 C7 1.387(9) .
C6 C10 1.413(9) .
C7 C8 1.341(9) .
C7 H7 0.9300 .
C8 H8 0.9300 .
C9 C10 1.355(9) .
C9 H9 0.9300 .
C10 H10 0.9300 .
C11 H11A 0.9700 .
C11 H11B 0.9700 .
C12 C16 1.360(11) .
C12 C13 1.377(11) .
C12 H12 0.9300 .
C13 H13 0.9300 .
C14 C15 1.388(11) .
C14 H14 0.9300 .
C15 C16 1.338(10) .
C15 H15 0.9300 .
C17 C18 1.355(9) .
C17 C21 1.395(10) .
C18 C19 1.358(9) .
C18 H18 0.9300 .
C19 H19 0.9300 .
C20 C21 1.371(9) .
C20 H20 0.9300 .
C21 H21 0.9300 .
B1 C22 1.63(3) .
B1 H1A 0.9600 .
B1 H1B 0.9600 .
B1 H1C 0.9600 .
B2 C23 1.56(2) .
B2 H2A 0.9600 .
B2 H2B 0.9600 .
B2 H2C 0.9600 .
N7 C22 1.115(9) .
N8 C23 1.147(10) .

loop_
_geom_torsion_atom_site_label_1
_geom_torsion_atom_site_label_2
_geom_torsion_atom_site_label_3
_geom_torsion_atom_site_label_4
_geom_torsion
_geom_torsion_site_symmetry_1
C3 N1 C2 C1 -1.4(11) .
Fe1 N1 C2 C1 -176.7(6) .
C5 C1 C2 N1 2.8(12) .
C2 N1 C3 C4 0.3(12) .
Fe1 N1 C3 C4 175.5(6) .
N1 C3 C4 C5 -0.5(12) .
C3 C4 C5 C1 1.8(11) .
C3 C4 C5 N2 -178.8(7) .
C2 C1 C5 C4 -2.8(11) .
C2 C1 C5 N2 177.7(6) .
C6 N2 C5 C4 146.5(6) .
C11 N2 C5 C4 -54.3(8) .
C6 N2 C5 C1 -34.1(9) .
C11 N2 C5 C1 125.1(7) .
C5 N2 C6 C7 139.2(7) .
C11 N2 C6 C7 -19.6(9) .
C5 N2 C6 C10 -44.8(8) .
C11 N2 C6 C10 156.3(6) .
N2 C6 C7 C8 -177.9(7) .
C10 C6 C7 C8 6.0(10) .
C6 C7 C8 N3 -4.1(12) .
C9 N3 C8 C7 0.2(10) .
Fe1 N3 C8 C7 175.0(6) 3
C8 N3 C9 C10 1.2(11) .
Fe1 N3 C9 C10 -173.6(6) 3
N3 C9 C10 C6 1.0(12) .
N2 C6 C10 C9 179.2(6) .
C7 C6 C10 C9 -4.6(10) .
C17 N5 C11 N2 144.0(5) .
C16 N5 C11 N2 -61.3(7) .
C6 N2 C11 N5 -63.5(7) .
C5 N2 C11 N5 137.4(5) .
C14 N4 C13 C12 5.6(16) .
Fe1 N4 C13 C12 -170.5(9) 16_554
C16 C12 C13 N4 -4.7(18) .
C13 N4 C14 C15 -3.6(15) .
Fe1 N4 C14 C15 172.6(9) 16_554
N4 C14 C15 C16 0.9(18) .
C14 C15 C16 C12 0.2(15) .
C14 C15 C16 N5 -176.4(9) .
C13 C12 C16 C15 1.6(15) .
C13 C12 C16 N5 178.1(9) .
C17 N5 C16 C15 60.2(9) .
C11 N5 C16 C15 -95.8(9) .
C17 N5 C16 C12 -116.2(8) .
C11 N5 C16 C12 87.8(9) .
C16 N5 C17 C18 30.1(9) .
C11 N5 C17 C18 -174.7(7) .
C16 N5 C17 C21 -150.5(7) .
C11 N5 C17 C21 4.7(10) .
C21 C17 C18 C19 -0.9(12) .
N5 C17 C18 C19 178.5(7) .
C20 N6 C19 C18 0.1(13) .
Fe1 N6 C19 C18 -177.6(7) 6_554
C17 C18 C19 N6 -0.3(14) .
C19 N6 C20 C21 1.3(13) .
Fe1 N6 C20 C21 179.0(7) 6_554
N6 C20 C21 C17 -2.5(15) .
C18 C17 C21 C20 2.2(12) .
N5 C17 C21 C20 -177.3(7) .

loop_
_platon_squeeze_void_nr
_platon_squeeze_void_average_x
_platon_squeeze_void_average_y
_platon_squeeze_void_average_z
_platon_squeeze_void_volume
_platon_squeeze_void_count_electrons
_platon_squeeze_void_content
1 0.000 0.500 -0.028 763 79 ' '
2 0.000 0.000 0.250 311 39 ' '
3 0.000 0.000 0.750 311 39 ' '
4 0.087 0.143 0.487 10 1 ' '
5 0.087 0.857 0.987 10 1 ' '
6 0.143 0.087 0.012 10 1 ' '
7 0.143 0.912 0.512 10 1 ' '
8 0.191 0.309 0.000 43 6 ' '
9 0.191 0.691 0.500 44 6 ' '
10 0.311 0.189 0.500 44 6 ' '
11 0.311 0.811 1.000 44 6 ' '
12 0.500 0.500 0.250 311 39 ' '
13 0.500 0.500 0.750 311 39 ' '
14 0.500 0.000 0.163 761 79 ' '
15 0.357 0.588 0.012 10 1 ' '
16 0.357 0.412 0.512 10 1 ' '
17 0.412 0.643 0.488 10 1 ' '
18 0.412 0.357 0.988 10 1 ' '
19 0.587 0.357 0.487 10 1 ' '
20 0.587 0.643 0.987 10 1 ' '
21 0.643 0.412 0.012 10 1 ' '
22 0.643 0.587 0.512 10 1 ' '
23 0.691 0.191 0.000 44 6 ' '
24 0.691 0.809 0.500 43 6 ' '
25 0.809 0.309 0.500 43 6 ' '
26 0.809 0.691 1.000 43 6 ' '
27 0.857 0.912 0.012 10 1 ' '
28 0.857 0.088 0.512 10 1 ' '
29 0.912 0.857 0.488 10 1 ' '
30 0.912 0.143 0.988 10 1 ' '
